data_2203834
loop_
_publ_author_name
'Li, Dan'
'Luo, Ya-Fang'
'Wu, Tao'
'Ng, Seik Weng'

_publ_section_title Iodo(1-methyl-2-mercaptoimidazole-\k<i>S</i>)bis(triphenylphosphine-\k<i>P</i>)copper(I)
_journal_issue 6
_journal_name_full 'Acta Crystallographica Section E'
_journal_page_first m726
_journal_page_last m727
_journal_paper_doi 10.1107/S1600536804010256
_journal_volume 60
_journal_year 2004
_chemical_formula_iupac '[Cu I (C4 H6 N2 S) (C18 H15 P)2]'
_chemical_formula_moiety 'C40 H36 Cu I N2 P2 S'
_chemical_formula_sum 'C40 H36 Cu I N2 P2 S'
_chemical_formula_weight 829.15
_chemical_name_systematic
;
Iodo(1-methyl-2-mercaptoimidazole-\kS)bis(triphenylphosphine-\kP)copper(I)
;
_space_group_IT_number 56
_symmetry_cell_setting orthorhombic
_symmetry_space_group_name_Hall '-P 2ab 2ac'
_symmetry_space_group_name_H-M 'P c c n'
_atom_sites_solution_hydrogens geom
_atom_sites_solution_primary direct
_atom_sites_solution_secondary difmap
_audit_creation_method SHELXL-97
_cell_angle_alpha 90.00
_cell_angle_beta 90.00
_cell_angle_gamma 90.00
_cell_formula_units_Z 8
_cell_length_a 22.2030(10)
_cell_length_b 17.8770(10)
_cell_length_c 18.4870(10)
_cell_measurement_reflns_used 4458
_cell_measurement_temperature 296(2)
_cell_measurement_theta_max 20.8
_cell_measurement_theta_min 2.2
_cell_volume 7337.9(7)
_computing_cell_refinement 'SAINT (Bruker, 2002)'
_computing_data_collection 'SMART (Bruker, 2002)'
_computing_data_reduction SAINT
_computing_molecular_graphics 'ORTEPII (Johnson, 1976)'
_computing_publication_material SHELXL97
_computing_structure_refinement 'SHELXL97 (Sheldrick, 1997)'
_computing_structure_solution 'SHELXS97 (Sheldrick, 1997)'
_diffrn_ambient_temperature 293(2)
_diffrn_measured_fraction_theta_full 0.98
_diffrn_measured_fraction_theta_max 0.98
_diffrn_measurement_device_type 'Bruker APEX area-detector'
_diffrn_measurement_method '\f and \w'
_diffrn_radiation_monochromator graphite
_diffrn_radiation_source 'fine-focus sealed tube'
_diffrn_radiation_type MoK\a
_diffrn_radiation_wavelength 0.71073
_diffrn_reflns_av_R_equivalents 0.066
_diffrn_reflns_av_sigmaI/netI 0.058
_diffrn_reflns_limit_h_max 29
_diffrn_reflns_limit_h_min -17
_diffrn_reflns_limit_k_max 23
_diffrn_reflns_limit_k_min -22
_diffrn_reflns_limit_l_max 23
_diffrn_reflns_limit_l_min -24
_diffrn_reflns_number 43051
_diffrn_reflns_theta_full 28.1
_diffrn_reflns_theta_max 28.1
_diffrn_reflns_theta_min 1.5
_diffrn_standards_decay_% 0
_diffrn_standards_interval_count 0
_diffrn_standards_interval_time 0
_diffrn_standards_number 0
_exptl_absorpt_coefficient_mu 1.61
_exptl_absorpt_correction_T_max 0.785
_exptl_absorpt_correction_T_min 0.660
_exptl_absorpt_correction_type multi-scan
_exptl_absorpt_process_details '(SADABS; Bruker, 2002)'
_exptl_crystal_colour Colorless
_exptl_crystal_density_diffrn 1.501
_exptl_crystal_density_method 'not measured'
_exptl_crystal_description Block
_exptl_crystal_F_000 3344
_exptl_crystal_size_max 0.28
_exptl_crystal_size_mid 0.22
_exptl_crystal_size_min 0.15
_refine_diff_density_max 0.52
_refine_diff_density_min -0.53
_refine_ls_extinction_method none
_refine_ls_goodness_of_fit_ref 1.05
_refine_ls_hydrogen_treatment mixed
_refine_ls_matrix_type full
_refine_ls_number_parameters 428
_refine_ls_number_reflns 8738
_refine_ls_number_restraints 1
_refine_ls_restrained_S_all 1.05
_refine_ls_R_factor_all 0.086
_refine_ls_R_factor_gt 0.052
_refine_ls_shift/su_max 0.001
_refine_ls_shift/su_mean 0.000
_refine_ls_structure_factor_coef Fsqd
_refine_ls_weighting_details 'calc w = 1/[\s^2^(Fo^2^)+(0.0571P)^2^] where P = (Fo^2^+2Fc^2^)/3'
_refine_ls_weighting_scheme calc
_refine_ls_wR_factor_gt 0.106
_refine_ls_wR_factor_ref 0.124
_reflns_number_gt 6085
_reflns_number_total 8738
_reflns_threshold_expression I>2\s(I)
_cod_data_source_file ww6196.cif
_cod_data_source_block I
_cod_depositor_comments
;
The following automatic conversions were performed:
'_symmetry_cell_setting' value 'Orthorhombic' changed to 'orthorhombic'
according to '/home/saulius/struct/CIF-dictionaries/cif_core.dic'
dictionary named 'cif_core.dic' version 2.4.1 from 2010-06-29.

Automatic conversion script
Id: cif_fix_enum 1527 2010-12-29 10:47:43Z saulius 

The following automatic conversions were performed:

'_symmetry_cell_setting' value 'Orthorhombic' changed to
'orthorhombic' according to
/home/saulius/struct/CIF-dictionaries/cif_core.dic dictionary named
'cif_core.dic' version 2.4.1 from 2010-06-29.

Automatic conversion script
Id: cif_fix_values 1715 2011-07-08 13:25:40Z adriana 
;
_cod_original_cell_volume 7337.6(7)
_cod_database_code 2203834
_cod_database_fobs_code 2203834

loop_
_symmetry_equiv_pos_as_xyz
'x, y, z'
'-x+1/2, -y+1/2, z'
'-x, y+1/2, -z+1/2'
'x+1/2, -y, -z+1/2'
'-x, -y, -z'
'x-1/2, y-1/2, -z'
'x, -y-1/2, z-1/2'
'-x-1/2, y, z-1/2'

loop_
_atom_site_label
_atom_site_fract_x
_atom_site_fract_y
_atom_site_fract_z
_atom_site_U_iso_or_equiv
_atom_site_adp_type
_atom_site_calc_flag
_atom_site_refinement_flags
_atom_site_occupancy
_atom_site_type_symbol
I1 0.729050(10) 0.13197(2) 0.23818(2) 0.04660(10) Uani d . 1 I
Cu1 0.64446(2) 0.06507(2) 0.31897(2) 0.03320(10) Uani d . 1 Cu
S1 0.64770(6) 0.09921(6) 0.44275(5) 0.0487(3) Uani d . 1 S
P1 0.67182(5) -0.05807(5) 0.32096(5) 0.0318(2) Uani d . 1 P
P2 0.55631(4) 0.11158(5) 0.27337(5) 0.0302(2) Uani d . 1 P
N1 0.6748(2) 0.2394(2) 0.3946(2) 0.0484(9) Uani d D 1 N
N2 0.66540(10) 0.2330(2) 0.5091(2) 0.0407(8) Uani d . 1 N
C1 0.6755(2) -0.1131(2) 0.2375(2) 0.0370(10) Uani d . 1 C
C2 0.6584(2) -0.1873(3) 0.2321(3) 0.0550(10) Uani d . 1 C
C3 0.6653(2) -0.2264(3) 0.1679(3) 0.069(2) Uani d . 1 C
C4 0.6881(2) -0.1906(3) 0.1083(3) 0.071(2) Uani d . 1 C
C5 0.7049(3) -0.1172(3) 0.1123(3) 0.068(2) Uani d . 1 C
C6 0.6991(2) -0.0788(3) 0.1772(2) 0.0540(10) Uani d . 1 C
C7 0.7463(2) -0.0755(2) 0.3593(2) 0.0350(10) Uani d . 1 C
C8 0.7770(2) -0.0179(3) 0.3901(3) 0.0620(10) Uani d . 1 C
C9 0.8334(2) -0.0284(3) 0.4202(3) 0.081(2) Uani d . 1 C
C10 0.8591(2) -0.0967(3) 0.4178(3) 0.067(2) Uani d . 1 C
C11 0.8301(2) -0.1549(3) 0.3874(3) 0.075(2) Uani d . 1 C
C12 0.7737(2) -0.1443(3) 0.3578(3) 0.066(2) Uani d . 1 C
C13 0.6218(2) -0.1108(2) 0.3798(2) 0.0370(10) Uani d . 1 C
C14 0.5632(2) -0.1226(3) 0.3569(3) 0.0550(10) Uani d . 1 C
C15 0.5208(3) -0.1530(3) 0.4032(3) 0.073(2) Uani d . 1 C
C16 0.5366(3) -0.1727(3) 0.4712(3) 0.076(2) Uani d . 1 C
C17 0.5935(3) -0.1624(3) 0.4945(3) 0.076(2) Uani d . 1 C
C18 0.6367(2) -0.1317(3) 0.4491(3) 0.0580(10) Uani d . 1 C
C19 0.5503(2) 0.1004(2) 0.1755(2) 0.0320(10) Uani d . 1 C
C20 0.5713(2) 0.0341(2) 0.1471(2) 0.0470(10) Uani d . 1 C
C21 0.5694(2) 0.0203(3) 0.0741(2) 0.0570(10) Uani d . 1 C
C22 0.5469(2) 0.0735(3) 0.0277(2) 0.0520(10) Uani d . 1 C
C23 0.5254(2) 0.1397(3) 0.0553(2) 0.0530(10) Uani d . 1 C
C24 0.5271(2) 0.1526(2) 0.1286(2) 0.0440(10) Uani d . 1 C
C25 0.5462(2) 0.2123(2) 0.2870(2) 0.0320(10) Uani d . 1 C
C26 0.5009(2) 0.2414(2) 0.3294(2) 0.0460(10) Uani d . 1 C
C27 0.4967(2) 0.3177(3) 0.3422(3) 0.0570(10) Uani d . 1 C
C28 0.5374(2) 0.3656(2) 0.3116(3) 0.0540(10) Uani d . 1 C
C29 0.5828(2) 0.3379(2) 0.2691(2) 0.0500(10) Uani d . 1 C
C30 0.5873(2) 0.2615(2) 0.2574(2) 0.0420(10) Uani d . 1 C
C31 0.4853(2) 0.0719(2) 0.3061(2) 0.0370(10) Uani d . 1 C
C32 0.4333(2) 0.0725(3) 0.2667(3) 0.0580(10) Uani d . 1 C
C33 0.3809(2) 0.0424(3) 0.2934(3) 0.071(2) Uani d . 1 C
C34 0.3802(3) 0.0118(3) 0.3604(3) 0.069(2) Uani d . 1 C
C35 0.4308(3) 0.0100(3) 0.4010(3) 0.070(2) Uani d . 1 C
C36 0.4843(2) 0.0394(2) 0.3737(2) 0.0550(10) Uani d . 1 C
C37 0.6625(2) 0.1919(2) 0.4486(2) 0.0360(10) Uani d . 1 C
C38 0.6851(2) 0.3098(2) 0.4210(3) 0.0570(10) Uani d . 1 C
C39 0.6796(2) 0.3057(3) 0.4920(3) 0.0540(10) Uani d . 1 C
C40 0.6582(3) 0.2033(3) 0.5818(2) 0.073(2) Uani d . 1 C
H1 0.677(2) 0.225(2) 0.3509(9) 0.06(2) Uiso d D 1 H
H2 0.6421 -0.2113 0.2722 0.066 Uiso calc R 1 H
H3 0.6545 -0.2765 0.1652 0.083 Uiso calc R 1 H
H4 0.6922 -0.2165 0.0649 0.085 Uiso calc R 1 H
H5 0.7202 -0.0930 0.0717 0.081 Uiso calc R 1 H
H6 0.7114 -0.0292 0.1801 0.065 Uiso calc R 1 H
H8 0.7598 0.0295 0.3910 0.074 Uiso calc R 1 H
H9 0.8535 0.0113 0.4418 0.098 Uiso calc R 1 H
H10 0.8973 -0.1037 0.4374 0.080 Uiso calc R 1 H
H11 0.8479 -0.2019 0.3864 0.089 Uiso calc R 1 H
H12 0.7539 -0.1844 0.3365 0.079 Uiso calc R 1 H
H14 0.5523 -0.1099 0.3100 0.066 Uiso calc R 1 H
H15 0.4814 -0.1600 0.3875 0.088 Uiso calc R 1 H
H16 0.5081 -0.1935 0.5021 0.092 Uiso calc R 1 H
H17 0.6040 -0.1760 0.5414 0.092 Uiso calc R 1 H
H18 0.6759 -0.1253 0.4656 0.070 Uiso calc R 1 H
H20 0.5871 -0.0020 0.1779 0.056 Uiso calc R 1 H
H21 0.5832 -0.0251 0.0561 0.068 Uiso calc R 1 H
H22 0.5463 0.0648 -0.0219 0.063 Uiso calc R 1 H
H23 0.5096 0.1757 0.0244 0.063 Uiso calc R 1 H
H24 0.5122 0.1975 0.1467 0.053 Uiso calc R 1 H
H26 0.4726 0.2094 0.3498 0.055 Uiso calc R 1 H
H27 0.4661 0.3363 0.3715 0.068 Uiso calc R 1 H
H28 0.5344 0.4169 0.3197 0.065 Uiso calc R 1 H
H29 0.6105 0.3702 0.2481 0.060 Uiso calc R 1 H
H30 0.6185 0.2430 0.2291 0.051 Uiso calc R 1 H
H32 0.4334 0.0938 0.2207 0.069 Uiso calc R 1 H
H33 0.3460 0.0431 0.2655 0.085 Uiso calc R 1 H
H34 0.3446 -0.0082 0.3786 0.083 Uiso calc R 1 H
H35 0.4300 -0.0108 0.4471 0.084 Uiso calc R 1 H
H36 0.5194 0.0371 0.4011 0.066 Uiso calc R 1 H
H38 0.6941 0.3523 0.3941 0.068 Uiso calc R 1 H
H39 0.6846 0.3449 0.5246 0.064 Uiso calc R 1 H
H40a 0.6190 0.1810 0.5864 0.110 Uiso calc R 1 H
H40b 0.6885 0.1662 0.5907 0.110 Uiso calc R 1 H
H40c 0.6622 0.2431 0.6163 0.110 Uiso calc R 1 H

loop_
_atom_site_aniso_label
_atom_site_aniso_U_11
_atom_site_aniso_U_22
_atom_site_aniso_U_33
_atom_site_aniso_U_12
_atom_site_aniso_U_13
_atom_site_aniso_U_23
I1 0.0502(2) 0.0423(2) 0.0473(2) -0.00870(10) 0.01190(10) 0.00140(10)
Cu1 0.0390(3) 0.0269(2) 0.0336(3) -0.0003(2) -0.0030(2) 0.0006(2)
S1 0.0759(8) 0.0407(6) 0.0295(5) -0.0147(6) 0.0021(5) -0.0011(5)
P1 0.0367(6) 0.0240(5) 0.0347(5) -0.0001(4) -0.0071(4) -0.0008(4)
P2 0.0354(5) 0.0286(5) 0.0267(5) 0.0010(4) 0.0019(4) 0.0032(4)
N1 0.070(3) 0.039(2) 0.036(2) 0.00(2) 0.003(2) 0.000(2)
N2 0.043(2) 0.046(2) 0.033(2) -0.003(2) 0.004(2) -0.012(2)
C1 0.039(2) 0.034(2) 0.037(2) 0.006(2) -0.009(2) -0.006(2)
C2 0.071(3) 0.039(3) 0.055(3) -0.002(2) -0.007(3) -0.009(2)
C3 0.083(4) 0.050(3) 0.074(4) -0.004(3) -0.012(3) -0.028(3)
C4 0.072(4) 0.078(4) 0.062(3) 0.017(3) -0.003(3) -0.032(3)
C5 0.082(4) 0.074(4) 0.048(3) 0.013(3) 0.011(3) -0.005(3)
C6 0.064(3) 0.049(3) 0.050(3) 0.003(2) 0.008(2) -0.003(2)
C7 0.037(2) 0.033(2) 0.036(2) 0.007(2) -0.008(2) 0.0015(17)
C8 0.056(3) 0.039(3) 0.089(4) 0.003(2) -0.030(3) -0.009(3)
C9 0.063(3) 0.064(4) 0.118(5) -0.002(3) -0.049(4) -0.015(3)
C10 0.046(3) 0.095(4) 0.059(3) 0.014(3) -0.020(3) -0.009(3)
C11 0.069(4) 0.066(3) 0.088(4) 0.037(3) -0.027(3) -0.019(3)
C12 0.063(3) 0.049(3) 0.086(4) 0.012(2) -0.025(3) -0.023(3)
C13 0.052(3) 0.020(2) 0.039(2) -0.002(2) 0.000(2) -0.001(2)
C14 0.051(3) 0.056(3) 0.059(3) -0.015(2) -0.008(2) 0.006(2)
C15 0.062(3) 0.066(3) 0.091(4) -0.028(3) 0.011(3) -0.001(3)
C16 0.096(5) 0.052(3) 0.081(4) -0.023(3) 0.033(4) 0.003(3)
C17 0.095(5) 0.082(4) 0.052(3) -0.003(3) 0.009(3) 0.021(3)
C18 0.057(3) 0.067(3) 0.050(3) 0.004(2) -0.001(2) 0.011(2)
C19 0.028(2) 0.035(2) 0.031(2) -0.002(2) 0.002(2) -0.002(2)
C20 0.057(3) 0.043(2) 0.041(2) 0.010(2) 0.000(2) -0.002(2)
C21 0.069(3) 0.059(3) 0.042(3) 0.010(3) -0.003(2) -0.018(2)
C22 0.050(3) 0.076(3) 0.031(2) -0.006(2) 0.002(2) -0.013(2)
C23 0.059(3) 0.066(3) 0.033(2) -0.001(2) -0.007(2) 0.014(2)
C24 0.053(3) 0.042(2) 0.039(2) 0.005(2) -0.003(2) 0.003(2)
C25 0.035(2) 0.033(2) 0.028(2) 0.003(2) -0.004(2) 0.001(2)
C26 0.048(2) 0.041(2) 0.047(3) -0.003(2) 0.006(2) -0.006(2)
C27 0.057(3) 0.047(3) 0.066(3) 0.012(2) 0.011(3) -0.011(2)
C28 0.070(3) 0.033(2) 0.060(3) 0.005(2) -0.015(3) -0.007(2)
C29 0.057(3) 0.038(2) 0.055(3) -0.009(2) -0.002(2) 0.009(2)
C30 0.047(2) 0.038(2) 0.042(2) 0.003(2) 0.007(2) 0.0049(19)
C31 0.039(2) 0.031(2) 0.040(2) -0.002(2) 0.009(2) 0.001(2)
C32 0.044(3) 0.072(3) 0.057(3) -0.008(2) 0.000(2) 0.010(3)
C33 0.044(3) 0.083(4) 0.085(4) -0.014(3) 0.006(3) -0.003(3)
C34 0.056(3) 0.058(3) 0.094(4) -0.014(3) 0.028(3) -0.005(3)
C35 0.073(4) 0.067(4) 0.070(4) -0.014(3) 0.024(3) 0.018(3)
C36 0.059(3) 0.056(3) 0.049(3) -0.009(2) 0.008(2) 0.011(2)
C37 0.033(2) 0.043(2) 0.032(2) -0.003(2) 0.001(2) -0.004(2)
C38 0.067(3) 0.035(2) 0.069(3) -0.007(2) 0.001(3) 0.001(2)
C39 0.050(3) 0.042(3) 0.068(3) -0.005(2) 0.001(2) -0.024(2)
C40 0.101(4) 0.082(4) 0.036(3) -0.016(3) 0.013(3) -0.015(3)

loop_
_atom_type_symbol
_atom_type_description
_atom_type_scat_dispersion_real
_atom_type_scat_dispersion_imag
_atom_type_scat_source
C C 0.0033 0.0016 'International Tables Vol C Tables 4.2.6.8 and 6.1.1.4'
H H 0.0000 0.0000 'International Tables Vol C Tables 4.2.6.8 and 6.1.1.4'
N N 0.0061 0.0033 'International Tables Vol C Tables 4.2.6.8 and 6.1.1.4'
P P 0.1023 0.0942 'International Tables Vol C Tables 4.2.6.8 and 6.1.1.4'
S S 0.1246 0.1234 'International Tables Vol C Tables 4.2.6.8 and 6.1.1.4'
Cu Cu 0.3201 1.2651 'International Tables Vol C Tables 4.2.6.8 and 6.1.1.4'
I I -0.4742 1.8119 'International Tables Vol C Tables 4.2.6.8 and 6.1.1.4'

loop_
_geom_angle_atom_site_label_1
_geom_angle_atom_site_label_2
_geom_angle_atom_site_label_3
_geom_angle
_geom_angle_publ_flag
P1 Cu1 P2 125.72(4) yes
P1 Cu1 S1 102.99(4) yes
P1 Cu1 I1 104.63(3) yes
P2 Cu1 S1 106.75(4) yes
P2 Cu1 I1 103.41(3) yes
S1 Cu1 I1 113.70(3) yes
C37 S1 Cu1 108.60(10) no
C13 P1 C7 103.5(2) no
C13 P1 C1 104.6(2) no
C7 P1 C1 101.3(2) no
C13 P1 Cu1 110.30(10) no
C7 P1 Cu1 114.30(10) no
C1 P1 Cu1 121.10(10) no
C19 P2 C31 102.9(2) no
C19 P2 C25 103.6(2) no
C31 P2 C25 103.3(2) no
C19 P2 Cu1 112.80(10) no
C31 P2 Cu1 118.30(10) no
C25 P2 Cu1 114.30(10) no
C37 N1 C38 110.6(4) no
C37 N1 H1 122(3) no
C38 N1 H1 127(3) no
C37 N2 C39 109.8(4) no
C37 N2 C40 124.4(4) no
C39 N2 C40 125.7(4) no
C6 C1 C2 118.3(4) no
C6 C1 P1 117.4(3) no
C2 C1 P1 124.3(3) no
C1 C2 C3 120.9(5) no
C1 C2 H2 119.5 no
C3 C2 H2 119.5 no
C4 C3 C2 119.7(5) no
C4 C3 H3 120.2 no
C2 C3 H3 120.2 no
C5 C4 C3 120.4(5) no
C5 C4 H4 119.8 no
C3 C4 H4 119.8 no
C4 C5 C6 119.7(5) no
C4 C5 H5 120.2 no
C6 C5 H5 120.2 no
C1 C6 C5 121.0(5) no
C1 C6 H6 119.5 no
C5 C6 H6 119.5 no
C8 C7 C12 117.6(4) no
C8 C7 P1 119.3(3) no
C12 C7 P1 123.1(3) no
C7 C8 C9 121.3(4) no
C7 C8 H8 119.3 no
C9 C8 H8 119.3 no
C10 C9 C8 119.6(5) no
C10 C9 H9 120.2 no
C8 C9 H9 120.2 no
C11 C10 C9 120.7(5) no
C11 C10 H10 119.7 no
C9 C10 H10 119.7 no
C10 C11 C12 119.6(5) no
C10 C11 H11 120.2 no
C12 C11 H11 120.2 no
C7 C12 C11 121.2(5) no
C7 C12 H12 119.4 no
C11 C12 H12 119.4 no
C18 C13 C14 118.0(4) no
C18 C13 P1 123.4(4) no
C14 C13 P1 118.1(3) no
C13 C14 C15 120.8(5) no
C13 C14 H14 119.6 no
C15 C14 H14 119.6 no
C16 C15 C14 119.9(5) no
C16 C15 H15 120.0 no
C14 C15 H15 120.0 no
C17 C16 C15 120.4(5) no
C17 C16 H16 119.8 no
C15 C16 H16 119.8 no
C16 C17 C18 120.6(5) no
C16 C17 H17 119.7 no
C18 C17 H17 119.7 no
C13 C18 C17 120.3(5) no
C13 C18 H18 119.8 no
C17 C18 H18 119.8 no
C24 C19 C20 118.0(4) no
C24 C19 P2 125.4(3) no
C20 C19 P2 116.6(3) no
C21 C20 C19 121.3(4) no
C21 C20 H20 119.4 no
C19 C20 H20 119.4 no
C20 C21 C22 120.1(4) no
C20 C21 H21 120.0 no
C22 C21 H21 120.0 no
C23 C22 C21 119.3(4) no
C23 C22 H22 120.3 no
C21 C22 H22 120.3 no
C24 C23 C22 120.1(4) no
C24 C23 H23 119.9 no
C22 C23 H23 119.9 no
C23 C24 C19 121.2(4) no
C23 C24 H24 119.4 no
C19 C24 H24 119.4 no
C26 C25 C30 118.0(4) no
C26 C25 P2 122.6(3) no
C30 C25 P2 119.4(3) no
C25 C26 C27 121.1(4) no
C25 C26 H26 119.5 no
C27 C26 H26 119.5 no
C28 C27 C26 120.1(4) no
C28 C27 H27 119.9 no
C26 C27 H27 119.9 no
C27 C28 C29 119.7(4) no
C27 C28 H28 120.2 no
C29 C28 H28 120.2 no
C28 C29 C30 120.0(4) no
C28 C29 H29 120.0 no
C30 C29 H29 120.0 no
C25 C30 C29 121.2(4) no
C25 C30 H30 119.4 no
C29 C30 H30 119.4 no
C32 C31 C36 118.3(4) no
C32 C31 P2 123.2(3) no
C36 C31 P2 118.5(3) no
C31 C32 C33 121.4(5) no
C31 C32 H32 119.3 no
C33 C32 H32 119.3 no
C34 C33 C32 119.8(5) no
C34 C33 H33 120.1 no
C32 C33 H33 120.1 no
C35 C34 C33 120.5(5) no
C35 C34 H34 119.7 no
C33 C34 H34 119.7 no
C34 C35 C36 119.9(5) no
C34 C35 H35 120.1 no
C36 C35 H35 120.1 no
C31 C36 C35 120.1(5) no
C31 C36 H36 119.9 no
C35 C36 H36 119.9 no
N1 C37 N2 105.3(3) no
N1 C37 S1 127.8(3) no
N2 C37 S1 126.8(3) no
C39 C38 N1 106.7(4) no
C39 C38 H38 126.6 no
N1 C38 H38 126.6 no
C38 C39 N2 107.6(4) no
C38 C39 H39 126.2 no
N2 C39 H39 126.2 no
N2 C40 H40a 109.5 no
N2 C40 H40b 109.5 no
N2 C40 H40c 109.5 no
H40a C40 H40c 109.5 no
H40a C40 H40b 109.5 no
H40b C40 H40c 109.5 no

loop_
_geom_bond_atom_site_label_1
_geom_bond_atom_site_label_2
_geom_bond_distance
_geom_bond_publ_flag
I1 Cu1 2.6811(5) yes
Cu1 P1 2.2840(10) yes
Cu1 P2 2.2880(10) yes
Cu1 S1 2.3690(10) yes
S1 C37 1.692(4) no
P1 C13 1.818(4) no
P1 C7 1.825(4) no
P1 C1 1.832(4) no
P2 C19 1.825(4) no
P2 C31 1.832(4) no
P2 C25 1.833(4) no
N1 C37 1.339(5) no
N1 C38 1.370(5) no
N1 H1 0.850(10) no
N2 C37 1.341(5) no
N2 C39 1.374(5) no
N2 C40 1.455(5) no
C1 C6 1.376(6) no
C1 C2 1.383(6) no
C2 C3 1.387(6) no
C2 H2 0.9300 no
C3 C4 1.370(7) no
C3 H3 0.9300 no
C4 C5 1.367(7) no
C4 H4 0.9300 no
C5 C6 1.389(6) no
C5 H5 0.9300 no
C6 H6 0.9300 no
C7 C8 1.360(6) no
C7 C12 1.373(5) no
C8 C9 1.382(6) no
C8 H8 0.9300 no
C9 C10 1.348(7) no
C9 H9 0.9300 no
C10 C11 1.347(7) no
C10 H10 0.9300 no
C11 C12 1.379(7) no
C11 H11 0.9300 no
C12 H12 0.9300 no
C13 C18 1.376(6) no
C13 C14 1.383(6) no
C14 C15 1.384(7) no
C14 H14 0.9300 no
C15 C16 1.353(8) no
C15 H15 0.9300 no
C16 C17 1.347(8) no
C16 H16 0.9300 no
C17 C18 1.387(7) no
C17 H17 0.9300 no
C18 H18 0.9300 no
C19 C24 1.375(5) no
C19 C20 1.379(5) no
C20 C21 1.372(6) no
C20 H20 0.9300 no
C21 C22 1.375(6) no
C21 H21 0.9300 no
C22 C23 1.374(6) no
C22 H22 0.9300 no
C23 C24 1.374(6) no
C23 H23 0.9300 no
C24 H24 0.9300 no
C25 C26 1.378(5) no
C25 C30 1.379(5) no
C26 C27 1.386(6) no
C26 H26 0.9300 no
C27 C28 1.369(7) no
C27 H27 0.9300 no
C28 C29 1.370(7) no
C28 H28 0.9300 no
C29 C30 1.387(6) no
C29 H29 0.9300 no
C30 H30 0.9300 no
C31 C32 1.366(6) no
C31 C36 1.377(6) no
C32 C33 1.373(7) no
C32 H32 0.9300 no
C33 C34 1.355(8) no
C33 H33 0.9300 no
C34 C35 1.352(7) no
C34 H34 0.9300 no
C35 C36 1.393(6) no
C35 H35 0.9300 no
C36 H36 0.9300 no
C38 C39 1.322(6) no
C38 H38 0.9300 no
C39 H39 0.9300 no
C40 H40a 0.9600 no
C40 H40b 0.9600 no
C40 H40c 0.9600 no

loop_
_geom_torsion_atom_site_label_1
_geom_torsion_atom_site_label_2
_geom_torsion_atom_site_label_3
_geom_torsion_atom_site_label_4
_geom_torsion
_geom_torsion_publ_flag
P1 Cu1 S1 C37 152.5(2) no
P2 Cu1 S1 C37 -73.4(2) no
I1 Cu1 S1 C37 39.9(2) no
P2 Cu1 P1 C13 -65.4(2) no
S1 Cu1 P1 C13 56.6(2) no
I1 Cu1 P1 C13 175.70(10) no
P2 Cu1 P1 C7 178.5(2) no
S1 Cu1 P1 C7 -59.5(2) no
I1 Cu1 P1 C7 59.7(2) no
P2 Cu1 P1 C1 57.0(2) no
S1 Cu1 P1 C1 179.1(2) no
I1 Cu1 P1 C1 -61.8(2) no
P1 Cu1 P2 C19 -66.60(10) no
S1 Cu1 P2 C19 173.00(10) no
I1 Cu1 P2 C19 52.80(10) no
P1 Cu1 P2 C31 53.4(2) no
S1 Cu1 P2 C31 -67.0(2) no
I1 Cu1 P2 C31 172.80(10) no
P1 Cu1 P2 C25 175.30(10) no
S1 Cu1 P2 C25 55.00(10) no
I1 Cu1 P2 C25 -65.20(10) no
C13 P1 C1 C6 165.6(3) no
C7 P1 C1 C6 -87.1(4) no
Cu1 P1 C1 C6 40.5(4) no
C13 P1 C1 C2 -17.1(4) no
C7 P1 C1 C2 90.2(4) no
Cu1 P1 C1 C2 -142.2(3) no
C6 C1 C2 C3 0.4(7) no
P1 C1 C2 C3 -176.8(4) no
C1 C2 C3 C4 -1.4(8) no
C2 C3 C4 C5 1.0(8) no
C3 C4 C5 C6 0.4(8) no
C2 C1 C6 C5 1.0(7) no
P1 C1 C6 C5 178.4(4) no
C4 C5 C6 C1 -1.4(8) no
C13 P1 C7 C8 -113.3(4) no
C1 P1 C7 C8 138.5(4) no
Cu1 P1 C7 C8 6.6(4) no
C13 P1 C7 C12 67.8(4) no
C1 P1 C7 C12 -40.4(5) no
Cu1 P1 C7 C12 -172.3(4) no
C12 C7 C8 C9 -1.3(8) no
P1 C7 C8 C9 179.7(5) no
C7 C8 C9 C10 1.3(10) no
C8 C9 C10 C11 -0.9(10) no
C9 C10 C11 C12 0.6(9) no
C8 C7 C12 C11 1.0(8) no
P1 C7 C12 C11 179.9(4) no
C10 C11 C12 C7 -0.6(9) no
C7 P1 C13 C18 21.5(4) no
C1 P1 C13 C18 127.2(4) no
Cu1 P1 C13 C18 -101.1(4) no
C7 P1 C13 C14 -166.5(3) no
C1 P1 C13 C14 -60.8(4) no
Cu1 P1 C13 C14 70.9(3) no
C18 C13 C14 C15 1.4(7) no
P1 C13 C14 C15 -171.0(4) no
C13 C14 C15 C16 -1.0(8) no
C14 C15 C16 C17 0.4(9) no
C15 C16 C17 C18 -0.2(9) no
C14 C13 C18 C17 -1.1(7) no
P1 C13 C18 C17 170.8(4) no
C16 C17 C18 C13 0.5(8) no
C31 P2 C19 C24 91.4(4) no
C25 P2 C19 C24 -15.9(4) no
Cu1 P2 C19 C24 -140.0(3) no
C31 P2 C19 C20 -89.0(3) no
C25 P2 C19 C20 163.7(3) no
Cu1 P2 C19 C20 39.6(3) no
C24 C19 C20 C21 0.2(6) no
P2 C19 C20 C21 -179.5(4) no
C19 C20 C21 C22 0.9(7) no
C20 C21 C22 C23 -1.4(7) no
C21 C22 C23 C24 0.9(7) no
C22 C23 C24 C19 0.2(7) no
C20 C19 C24 C23 -0.8(6) no
P2 C19 C24 C23 178.9(3) no
C19 P2 C25 C26 121.3(3) no
C31 P2 C25 C26 14.3(4) no
Cu1 P2 C25 C26 -115.6(3) no
C19 P2 C25 C30 -62.5(3) no
C31 P2 C25 C30 -169.5(3) no
Cu1 P2 C25 C30 60.7(3) no
C30 C25 C26 C27 -0.2(6) no
P2 C25 C26 C27 176.1(3) no
C25 C26 C27 C28 1.0(7) no
C26 C27 C28 C29 -0.8(7) no
C27 C28 C29 C30 -0.2(7) no
C26 C25 C30 C29 -0.8(6) no
P2 C25 C30 C29 -177.1(3) no
C28 C29 C30 C25 1.0(7) no
C19 P2 C31 C32 -29.2(4) no
C25 P2 C31 C32 78.4(4) no
Cu1 P2 C31 C32 -154.3(3) no
C19 P2 C31 C36 150.4(3) no
C25 P2 C31 C36 -102.0(3) no
Cu1 P2 C31 C36 25.4(4) no
C36 C31 C32 C33 0.7(7) no
P2 C31 C32 C33 -179.7(4) no
C31 C32 C33 C34 0.4(8) no
C32 C33 C34 C35 -0.6(9) no
C33 C34 C35 C36 -0.4(8) no
C32 C31 C36 C35 -1.7(7) no
P2 C31 C36 C35 178.7(4) no
C34 C35 C36 C31 1.6(8) no
C38 N1 C37 N2 -0.3(5) no
C38 N1 C37 S1 -179.1(3) no
C39 N2 C37 N1 -0.1(5) no
C40 N2 C37 N1 -176.5(4) no
C39 N2 C37 S1 178.7(3) no
C40 N2 C37 S1 2.3(6) no
Cu1 S1 C37 N1 -4.4(4) no
Cu1 S1 C37 N2 177.0(3) no
C37 N1 C38 C39 0.6(6) no
N1 C38 C39 N2 -0.7(5) no
C37 N2 C39 C38 0.5(5) no
C40 N2 C39 C38 176.9(5) no
